data_9001932
loop_
_publ_author_name
'Evans, B. W.'
'Yang, H.'

_publ_section_title
;
 Fe-Mg order-disorder in tremolite-actinolite-ferro-actinolite at ambient
 and high temperature
 Sample: 12BA, from Bloom Lake, Quebec, Canada in an iron formation
;
_journal_name_full 'American Mineralogist'
_journal_page_first 458
_journal_page_last 475
_journal_volume 83
_journal_year 1998
_chemical_formula_sum 'Al0.08 Ca1.824 Fe2.711 H1.88 K0.016 Mg2.395 Mn0.04 Na0.12 O24 Si7.92 Ti0.002'
_chemical_name_mineral Actinolite
_space_group_IT_number 12
_symmetry_space_group_name_Hall '-C 2y'
_symmetry_space_group_name_H-M 'C 1 2/m 1'
_cell_angle_alpha 90
_cell_angle_beta 104.61
_cell_angle_gamma 90
_cell_formula_units_Z 2
_cell_length_a 9.886
_cell_length_b 18.171
_cell_length_c 5.297
_cell_volume 920.777
_database_code_amcsd 0001993
_exptl_crystal_density_diffrn 3.242
_cod_original_formula_sum 'Fe2.711 Mn.04 Mg2.395 Ti.002 Ca1.824 Na.12 Si7.92 Al.08 K.016 H1.88 O24'
_cod_database_code 9001932

loop_
_space_group_symop_operation_xyz
x,y,z
1/2+x,1/2+y,z
x,-y,z
1/2+x,1/2-y,z
-x,y,-z
1/2-x,1/2+y,-z
-x,-y,-z
1/2-x,1/2-y,-z

loop_
_atom_site_aniso_label
_atom_site_aniso_U_11
_atom_site_aniso_U_22
_atom_site_aniso_U_33
_atom_site_aniso_U_12
_atom_site_aniso_U_13
_atom_site_aniso_U_23
Fe1 0.01020 0.00669 0.00732 0.00000 0.00323 0.00000
Mn1 0.01020 0.00669 0.00732 0.00000 0.00323 0.00000
Mg1 0.01020 0.00669 0.00732 0.00000 0.00323 0.00000
Fe2 0.00881 0.00669 0.00759 0.00000 0.00224 0.00000
Mn2 0.00881 0.00669 0.00759 0.00000 0.00224 0.00000
Mg2 0.00881 0.00669 0.00759 0.00000 0.00224 0.00000
Ti2 0.00881 0.00669 0.00759 0.00000 0.00224 0.00000
Fe3 0.00974 0.00669 0.00612 0.00000 0.00248 0.00000
Mg3 0.00974 0.00669 0.00612 0.00000 0.00248 0.00000
Fe4 0.01391 0.01505 0.01358 0.00000 0.00720 0.00000
Mn4 0.01391 0.01505 0.01358 0.00000 0.00720 0.00000
Mg4 0.01391 0.01505 0.01358 0.00000 0.00720 0.00000
Ca4 0.01391 0.01505 0.01358 0.00000 0.00720 0.00000
Na4 0.01391 0.01505 0.01358 0.00000 0.00720 0.00000
Si1 0.00742 0.00669 0.00639 -0.00088 0.00199 -0.00047
Al1 0.00742 0.00669 0.00639 -0.00088 0.00199 -0.00047
Si2 0.00835 0.00669 0.00639 -0.00176 0.00273 0.00000
O1 0.00788 0.00836 0.00985 0.00000 0.00298 0.00000
O2 0.00835 0.01004 0.00892 -0.00176 0.00099 -0.00047
O3 0.01020 0.01171 0.00918 0.00000 0.00248 0.00000
O4 0.01530 0.00836 0.01264 -0.00440 0.00397 0.00000
O5 0.01159 0.01171 0.00839 -0.00088 0.00348 0.00236
O6 0.01066 0.01171 0.00799 0.00000 0.00224 -0.00236
O7 0.01391 0.00669 0.01704 0.00000 0.00621 0.00000

loop_
_atom_site_label
_atom_site_fract_x
_atom_site_fract_y
_atom_site_fract_z
_atom_site_occupancy
_atom_site_type_symbol
_atom_site_attached_hydrogens
Fe1 0.00000 0.08860 0.50000 0.55300 Fe 0
Mn1 0.00000 0.08860 0.50000 0.00600 Mn 0
Mg1 0.00000 0.08860 0.50000 0.44100 Mg 0
Fe2 0.00000 0.17840 0.00000 0.48800 Fe 0
Mn2 0.00000 0.17840 0.00000 0.01200 Mn 0
Mg2 0.00000 0.17840 0.00000 0.49900 Mg 0
Ti2 0.00000 0.17840 0.00000 0.00100 Ti 0
Fe3 0.00000 0.00000 0.00000 0.51500 Fe 0
Mg3 0.00000 0.00000 0.00000 0.48500 Mg 0
Fe4 0.00000 0.27670 0.50000 0.05700 Fe 0
Mn4 0.00000 0.27670 0.50000 0.00200 Mn 0
Mg4 0.00000 0.27670 0.50000 0.01500 Mg 0
Ca4 0.00000 0.27670 0.50000 0.91200 Ca 0
Na4 0.00000 0.27670 0.50000 0.01400 Na 0
Si1 0.28010 0.08390 0.29410 0.98000 Si 0
Al1 0.28010 0.08390 0.29410 0.02000 Al 0
Si2 0.28910 0.17040 0.80150 1.00000 Si 0
NaA(m) 0.05900 0.50000 0.05200 0.04600 Na 0
KA(m) 0.05900 0.50000 0.05200 0.00800 K 0
H 0.20500 0.00000 0.73600 0.94000 H 0
O1 0.11200 0.08690 0.21370 1.00000 O 0
O2 0.12050 0.17280 0.72210 1.00000 O 0
O3 0.11110 0.00000 0.71360 1.00000 O 0
O4 0.36690 0.24620 0.79170 1.00000 O 0
O5 0.34510 0.13280 0.09360 1.00000 O 0
O6 0.34260 0.11870 0.58450 1.00000 O 0
O7 0.33470 0.00000 0.29120 1.00000 O 0

loop_
_cod_changelog_entry_id
_cod_changelog_entry_author
_cod_changelog_entry_date
_cod_changelog_entry_text
1
;cod-tools version 3.8.0
Id: cif_guess_AMCSD_atom_types 9581 2023-05-17 12:35:41Z saulius
;
2023-05-23T09:16:29+03:00
;Derived atom types and hydrogen counts
from atom names that follow the AMCSD naming convention
(Wat == water, O-H == hydroxyl).
;

loop_
_cod_related_entry_id
_cod_related_entry_database
_cod_related_entry_code
1 AMCSD 0001993
